data_7201636
loop_
_publ_author_name
'Ye, Junwei'
'Liu, Yu'
'Zhao, Yunfeng'
'Mu, Xiaoyue'
'Zhang, Ping'
'Wang, Yue'

_publ_section_title
;
 Porous lanthanide--copper coordination frameworks exhibiting
 reversible single-crystal-to-single-crystal transformation based on
 variable coordination number and geometry
;
_journal_issue 5
_journal_name_full CrystEngComm
_journal_page_first 598
_journal_paper_doi 10.1039/b712280b
_journal_volume 10
_journal_year 2008
_chemical_formula_sum 'C32 H16 Cu Dy2 N4 O26'
_chemical_formula_weight 1261.04
_chemical_name_systematic
;
?
;
_space_group_IT_number 2
_symmetry_cell_setting triclinic
_symmetry_space_group_name_Hall '-P 1'
_symmetry_space_group_name_H-M 'P -1'
_atom_sites_solution_hydrogens geom
_atom_sites_solution_primary direct
_atom_sites_solution_secondary difmap
_audit_creation_method SHELXL-97
_cell_angle_alpha 70.29(3)
_cell_angle_beta 86.24(3)
_cell_angle_gamma 71.16(3)
_cell_formula_units_Z 1
_cell_length_a 9.805(2)
_cell_length_b 10.235(2)
_cell_length_c 10.981(2)
_cell_measurement_reflns_used 9248
_cell_measurement_temperature 293(2)
_cell_measurement_theta_max 27.48
_cell_measurement_theta_min 3.02
_cell_volume 980.7(4)
_computing_cell_refinement RAPID-AUTO
_computing_data_collection 'RAPID-AUTO (Rigaku, 1998)'
_computing_data_reduction RAPID-AUTO
_computing_molecular_graphics 'DIAMOND (Brandenburg, 1999) and SHELXP97'
_computing_publication_material SHELXL97
_computing_structure_refinement 'SHELXL97 (Sheldrick, 1997)'
_computing_structure_solution 'SHELXS97 (Sheldrick, 1997)'
_diffrn_ambient_temperature 293(2)
_diffrn_detector_area_resol_mean 10.0
_diffrn_measured_fraction_theta_full 0.986
_diffrn_measured_fraction_theta_max 0.986
_diffrn_measurement_device_type 'Rigaku RAXIS-RAPID'
_diffrn_measurement_method '\w scan'
_diffrn_radiation_monochromator graphite
_diffrn_radiation_source 'fine-focus sealed tube'
_diffrn_radiation_type MoK\a
_diffrn_radiation_wavelength 0.71073
_diffrn_reflns_av_R_equivalents 0.0285
_diffrn_reflns_av_sigmaI/netI 0.0379
_diffrn_reflns_limit_h_max 12
_diffrn_reflns_limit_h_min -12
_diffrn_reflns_limit_k_max 13
_diffrn_reflns_limit_k_min -13
_diffrn_reflns_limit_l_max 14
_diffrn_reflns_limit_l_min -14
_diffrn_reflns_number 9534
_diffrn_reflns_theta_full 27.48
_diffrn_reflns_theta_max 27.48
_diffrn_reflns_theta_min 3.02
_diffrn_standards_interval_count 0
_diffrn_standards_interval_time 0
_diffrn_standards_number 0
_exptl_absorpt_coefficient_mu 4.413
_exptl_absorpt_correction_T_max 0.6354
_exptl_absorpt_correction_T_min 0.4590
_exptl_absorpt_correction_type empirical
_exptl_absorpt_process_details 'Higashi (1995)'
_exptl_crystal_colour greenish
_exptl_crystal_density_diffrn 2.135
_exptl_crystal_density_meas ?
_exptl_crystal_density_method .
_exptl_crystal_description block
_exptl_crystal_F_000 605
_exptl_crystal_size_max 0.21
_exptl_crystal_size_mid 0.17
_exptl_crystal_size_min 0.11
_refine_diff_density_max 3.001
_refine_diff_density_min -1.604
_refine_diff_density_rms 0.228
_refine_ls_extinction_coef 0
_refine_ls_extinction_method none
_refine_ls_goodness_of_fit_ref 1.077
_refine_ls_hydrogen_treatment constr
_refine_ls_matrix_type full
_refine_ls_number_parameters 295
_refine_ls_number_reflns 4438
_refine_ls_number_restraints 6
_refine_ls_restrained_S_all 1.079
_refine_ls_R_factor_all 0.0370
_refine_ls_R_factor_gt 0.0341
_refine_ls_shift/su_max 0.190
_refine_ls_shift/su_mean 0.005
_refine_ls_structure_factor_coef Fsqd
_refine_ls_weighting_details 'calc w=1/[\s^2^(Fo^2^)+(0.0693P)^2^+3.3047P] where P=(Fo^2^+2Fc^2^)/3'
_refine_ls_weighting_scheme calc
_refine_ls_wR_factor_gt 0.1049
_refine_ls_wR_factor_ref 0.1062
_reflns_number_gt 4160
_reflns_number_total 4438
_reflns_threshold_expression >2sigma(I)
_cod_data_source_file b712280b.txt
_cod_data_source_block 6b
_cod_depositor_comments
;
The following automatic conversions were performed:
'_symmetry_cell_setting' value 'Triclinic' changed to 'triclinic'
according to '/home/saulius/struct/CIF-dictionaries/cif_core.dic'
dictionary named 'cif_core.dic' version 2.4.1 from 2010-06-29.

Automatic conversion script
Id: cif_fix_enum 1527 2010-12-29 10:47:43Z saulius 
;
_cod_original_cell_volume 980.7(3)
_cod_original_sg_symbol_H-M 'P-1 '
_cod_database_code 7201636

loop_
_symmetry_equiv_pos_as_xyz
'x, y, z'
'-x, -y, -z'

loop_
_atom_site_label
_atom_site_type_symbol
_atom_site_fract_x
_atom_site_fract_y
_atom_site_fract_z
_atom_site_U_iso_or_equiv
_atom_site_adp_type
_atom_site_occupancy
_atom_site_symmetry_multiplicity
_atom_site_calc_flag
_atom_site_refinement_flags
_atom_site_disorder_assembly
_atom_site_disorder_group
Dy1 Dy 0.402617(10) 0.406983(10) 0.418536(9) 0.01231(3) Uani 1 1 d . . .
Cu1 Cu 0.5000 0.0000 1.5000 0.01597(10) Uani 1 2 d S . .
O1 O 0.33542(18) 0.17518(18) 0.49863(18) 0.0195(4) Uani 1 1 d . . .
O2 O 0.1633(2) 0.3828(2) 0.4646(2) 0.0281(6) Uani 1 1 d . . .
O3 O -0.35907(18) 0.38471(18) 0.51981(18) 0.0191(4) Uani 1 1 d . . .
O4 O -0.38190(18) 0.18724(18) 0.49930(19) 0.0223(4) Uani 1 1 d . . .
O5 O -0.0125(3) -0.2586(3) 0.7932(4) 0.0783(13) Uani 1 1 d . . .
O6 O 0.2077(3) -0.2735(3) 0.7654(3) 0.0623(11) Uani 1 1 d . . .
O7 O 0.3838(2) 0.3401(2) 0.64310(17) 0.0261(5) Uani 1 1 d . . .
O8 O 0.4832(2) 0.45206(19) 0.73906(17) 0.0246(5) Uani 1 1 d . . .
O9 O 0.4295(2) 0.30963(19) 1.24762(18) 0.0264(5) Uani 1 1 d . . .
O10 O 0.4899(2) 0.0655(2) 1.31681(17) 0.0278(5) Uani 1 1 d . . .
O11 O 0.2380(3) -0.1307(2) 1.1063(3) 0.0583(8) Uani 1 1 d . . .
O12 O 0.2003(4) -0.0506(4) 0.9065(4) 0.0862(5) Uani 1 1 d U . .
O13 O 0.2188(2) 0.5867(2) 0.2563(2) 0.0339(6) Uani 1 1 d . . .
N1 N 0.0806(3) -0.2047(3) 0.7516(3) 0.0332(7) Uani 1 1 d . . .
N2 N 0.2412(3) -0.0429(3) 1.0028(3) 0.0448(7) Uani 1 1 d . . .
C1 C 0.0971(2) 0.1675(2) 0.5609(2) 0.0157(5) Uani 1 1 d . . .
C2 C -0.0497(3) 0.2453(3) 0.5353(2) 0.0176(6) Uani 1 1 d . . .
H2 H -0.0799 0.3463 0.4946 0.021 Uiso 1 1 calc R . .
C3 C -0.1506(3) 0.1725(2) 0.5705(2) 0.0175(6) Uani 1 1 d . . .
C4 C -0.1067(3) 0.0233(3) 0.6402(2) 0.0205(6) Uani 1 1 d . . .
H4 H -0.1736 -0.0268 0.6638 0.025 Uiso 1 1 calc R . .
C5 C 0.0378(3) -0.0489(3) 0.6738(3) 0.0208(6) Uani 1 1 d . . .
C6 C 0.1425(3) 0.0196(3) 0.6336(2) 0.0186(6) Uani 1 1 d . . .
H6 H 0.2398 -0.0322 0.6548 0.022 Uiso 1 1 calc R . .
C7 C 0.2036(2) 0.2460(2) 0.5070(2) 0.0166(6) Uani 1 1 d . . .
C8 C -0.3070(2) 0.2513(2) 0.5294(2) 0.0157(5) Uani 1 1 d . . .
C9 C 0.3813(3) 0.2744(3) 0.8701(2) 0.0193(6) Uani 1 1 d . . .
C10 C 0.4175(3) 0.2885(2) 0.9847(2) 0.0189(6) Uani 1 1 d . . .
H10 H 0.4513 0.3645 0.9819 0.023 Uiso 1 1 calc R . .
C11 C 0.4027(3) 0.1884(3) 1.1037(2) 0.0191(6) Uani 1 1 d . . .
C12 C 0.3491(3) 0.0785(3) 1.1068(3) 0.0229(7) Uani 1 1 d . . .
H12 H 0.3435 0.0083 1.1854 0.027 Uiso 1 1 calc R . .
C13 C 0.3043(3) 0.0730(3) 0.9948(3) 0.0265(7) Uani 1 1 d . . .
C14 C 0.3215(3) 0.1668(3) 0.8741(3) 0.0271(7) Uani 1 1 d . . .
H14 H 0.2939 0.1582 0.7985 0.033 Uiso 1 1 calc R . .
C15 C 0.4177(3) 0.3642(3) 0.7396(2) 0.0186(6) Uani 1 1 d . . .
C16 C 0.4440(3) 0.1922(3) 1.2322(2) 0.0178(6) Uani 1 1 d . . .
H13A H 0.1370 0.5704 0.2499 0.021 Uiso 1 1 d . . .
H13B H 0.2640 0.6132 0.1850 0.021 Uiso 1 1 d . . .

loop_
_atom_site_aniso_label
_atom_site_aniso_U_11
_atom_site_aniso_U_22
_atom_site_aniso_U_33
_atom_site_aniso_U_23
_atom_site_aniso_U_13
_atom_site_aniso_U_12
Dy1 0.01520(4) 0.01326(4) 0.01054(4) -0.00325(3) 0.00058(4) -0.00800(3)
Cu1 0.02007(17) 0.01453(15) 0.01032(16) -0.00278(13) -0.00041(14) -0.00286(14)
O1 0.0108(7) 0.0184(7) 0.0287(8) -0.0086(6) 0.0040(6) -0.0037(6)
O2 0.0166(7) 0.0180(7) 0.0446(11) -0.0038(7) 0.0020(8) -0.0060(6)
O3 0.0180(7) 0.0164(6) 0.0235(8) -0.0074(6) 0.0002(6) -0.0051(6)
O4 0.0171(7) 0.0238(7) 0.0326(9) -0.0137(6) 0.0010(7) -0.0106(6)
O5 0.0386(13) 0.0290(11) 0.118(3) 0.0345(15) 0.0093(16) -0.0100(10)
O6 0.0351(13) 0.0335(13) 0.083(2) 0.0112(14) 0.0065(14) 0.0017(11)
O7 0.0422(9) 0.0356(7) 0.0105(7) -0.0069(6) 0.0059(7) -0.0272(7)
O8 0.0377(8) 0.0301(7) 0.0141(7) -0.0059(6) 0.0037(7) -0.0236(6)
O9 0.0457(10) 0.0241(7) 0.0150(7) -0.0080(6) 0.0022(7) -0.0171(7)
O10 0.0454(11) 0.0200(7) 0.0122(7) -0.0050(6) -0.0022(8) -0.0026(8)
O11 0.1097(16) 0.0444(9) 0.0375(13) -0.0035(9) 0.0119(12) -0.0588(9)
O12 0.0885(6) 0.0866(6) 0.0862(6) -0.0285(4) 0.0020(5) -0.0315(4)
O13 0.0353(9) 0.0327(9) 0.0299(10) 0.0011(8) -0.0083(8) -0.0161(7)
N1 0.0371(12) 0.0182(10) 0.0339(13) 0.0034(10) 0.0060(11) -0.0088(9)
N2 0.0835(14) 0.0549(10) 0.0230(11) -0.0148(8) 0.0089(11) -0.0569(9)
C1 0.0148(9) 0.0152(8) 0.0189(10) -0.0061(7) -0.0002(8) -0.0066(7)
C2 0.0157(9) 0.0160(9) 0.0212(10) -0.0070(8) 0.0028(8) -0.0047(8)
C3 0.0163(9) 0.0190(8) 0.0211(10) -0.0095(7) 0.0024(8) -0.0082(7)
C4 0.0242(10) 0.0199(9) 0.0201(11) -0.0052(8) 0.0054(9) -0.0131(8)
C5 0.0238(10) 0.0186(9) 0.0200(11) -0.0032(8) 0.0031(9) -0.0105(8)
C6 0.0156(10) 0.0215(9) 0.0190(10) -0.0091(8) 0.0002(8) -0.0036(8)
C7 0.0147(9) 0.0176(9) 0.0179(10) -0.0058(8) -0.0008(8) -0.0057(7)
C8 0.0176(9) 0.0187(8) 0.0138(9) -0.0053(7) 0.0055(8) -0.0108(7)
C9 0.0270(10) 0.0229(9) 0.0125(9) -0.0050(8) 0.0027(8) -0.0152(8)
C10 0.0301(11) 0.0196(8) 0.0130(9) -0.0069(7) 0.0054(8) -0.0153(8)
C11 0.0242(11) 0.0201(9) 0.0129(9) -0.0062(8) -0.0009(8) -0.0060(8)
C12 0.0318(12) 0.0192(9) 0.0164(10) -0.0028(8) 0.0037(10) -0.0103(9)
C13 0.0428(12) 0.0272(9) 0.0193(11) -0.0061(8) 0.0069(10) -0.0268(9)
C14 0.0459(13) 0.0323(10) 0.0125(10) -0.0068(8) 0.0014(10) -0.0252(9)
C15 0.0226(10) 0.0197(9) 0.0163(10) -0.0055(8) 0.0009(8) -0.0111(8)
C16 0.0258(11) 0.0180(9) 0.0097(9) -0.0039(7) 0.0026(8) -0.0082(8)

loop_
_atom_type_symbol
_atom_type_description
_atom_type_scat_dispersion_real
_atom_type_scat_dispersion_imag
_atom_type_scat_source
C C 0.0033 0.0016 'International Tables Vol C Tables 4.2.6.8 and 6.1.1.4'
H H 0.0000 0.0000 'International Tables Vol C Tables 4.2.6.8 and 6.1.1.4'
Cu Cu 0.3201 1.2651 'International Tables Vol C Tables 4.2.6.8 and 6.1.1.4'
Dy Dy -0.1892 4.4098 'International Tables Vol C Tables 4.2.6.8 and 6.1.1.4'
N N 0.0061 0.0033 'International Tables Vol C Tables 4.2.6.8 and 6.1.1.4'
O O 0.0106 0.0060 'International Tables Vol C Tables 4.2.6.8 and 6.1.1.4'

loop_
_geom_angle_atom_site_label_1
_geom_angle_atom_site_label_2
_geom_angle_atom_site_label_3
_geom_angle
_geom_angle_site_symmetry_1
_geom_angle_site_symmetry_3
_geom_angle_publ_flag
O8 Dy1 O7 137.10(8) 2_666 . ?
O8 Dy1 O3 77.56(7) 2_666 2_566 ?
O7 Dy1 O3 70.94(7) . 2_566 ?
O8 Dy1 O9 75.65(7) 2_666 1_554 ?
O7 Dy1 O9 141.32(7) . 1_554 ?
O3 Dy1 O9 147.53(6) 2_566 1_554 ?
O8 Dy1 O13 72.72(7) 2_666 . ?
O7 Dy1 O13 126.36(8) . . ?
O3 Dy1 O13 78.87(8) 2_566 . ?
O9 Dy1 O13 75.92(8) 1_554 . ?
O8 Dy1 O2 139.83(7) 2_666 . ?
O7 Dy1 O2 72.95(8) . . ?
O3 Dy1 O2 95.76(7) 2_566 . ?
O9 Dy1 O2 93.00(8) 1_554 . ?
O13 Dy1 O2 67.13(7) . . ?
O8 Dy1 O4 96.70(7) 2_666 1_655 ?
O7 Dy1 O4 77.44(7) . 1_655 ?
O3 Dy1 O4 122.58(7) 2_566 1_655 ?
O9 Dy1 O4 78.77(7) 1_554 1_655 ?
O13 Dy1 O4 154.28(8) . 1_655 ?
O2 Dy1 O4 119.09(6) . 1_655 ?
O8 Dy1 O1 146.35(7) 2_666 . ?
O7 Dy1 O1 71.13(8) . . ?
O3 Dy1 O1 136.04(6) 2_566 . ?
O9 Dy1 O1 71.94(7) 1_554 . ?
O13 Dy1 O1 107.23(8) . . ?
O2 Dy1 O1 51.97(6) . . ?
O4 Dy1 O1 68.50(6) 1_655 . ?
O8 Dy1 O3 71.88(7) 2_666 1_655 ?
O7 Dy1 O3 71.69(7) . 1_655 ?
O3 Dy1 O3 73.34(6) 2_566 1_655 ?
O9 Dy1 O3 114.44(7) 1_554 1_655 ?
O13 Dy1 O3 138.69(7) . 1_655 ?
O2 Dy1 O3 144.63(7) . 1_655 ?
O4 Dy1 O3 51.43(7) 1_655 1_655 ?
O1 Dy1 O3 114.02(6) . 1_655 ?
O8 Dy1 C7 154.30(7) 2_666 . ?
O7 Dy1 C7 68.19(8) . . ?
O3 Dy1 C7 115.76(7) 2_566 . ?
O9 Dy1 C7 83.53(8) 1_554 . ?
O13 Dy1 C7 87.85(7) . . ?
O2 Dy1 C7 25.66(6) . . ?
O4 Dy1 C7 93.80(6) 1_655 . ?
O1 Dy1 C7 26.42(6) . . ?
O3 Dy1 C7 131.71(6) 1_655 . ?
O8 Dy1 C8 83.00(7) 2_666 1_655 ?
O7 Dy1 C8 73.89(7) . 1_655 ?
O3 Dy1 C8 98.49(7) 2_566 1_655 ?
O9 Dy1 C8 96.12(8) 1_554 1_655 ?
O13 Dy1 C8 155.61(7) . 1_655 ?
O2 Dy1 C8 137.01(6) . 1_655 ?
O4 Dy1 C8 25.55(7) 1_655 1_655 ?
O1 Dy1 C8 91.60(7) . 1_655 ?
O3 Dy1 C8 25.92(7) 1_655 1_655 ?
C7 Dy1 C8 114.49(7) . 1_655 ?
O8 Dy1 Cu1 122.68(5) 2_666 1_554 ?
O7 Dy1 Cu1 80.89(6) . 1_554 ?
O3 Dy1 Cu1 151.24(4) 2_566 1_554 ?
O9 Dy1 Cu1 61.12(5) 1_554 1_554 ?
O13 Dy1 Cu1 124.44(7) . 1_554 ?
O2 Dy1 Cu1 81.01(5) . 1_554 ?
O4 Dy1 Cu1 42.13(5) 1_655 1_554 ?
O1 Dy1 Cu1 29.27(4) . 1_554 ?
O3 Dy1 Cu1 92.75(5) 1_655 1_554 ?
C7 Dy1 Cu1 55.65(5) . 1_554 ?
C8 Dy1 Cu1 67.36(6) 1_655 1_554 ?
O10 Cu1 O10 180.000(1) 2_658 . ?
O10 Cu1 O1 89.66(9) 2_658 1_556 ?
O10 Cu1 O1 90.34(9) . 1_556 ?
O10 Cu1 O1 90.34(9) 2_658 2_657 ?
O10 Cu1 O1 89.66(9) . 2_657 ?
O1 Cu1 O1 180.000(1) 1_556 2_657 ?
O10 Cu1 O4 89.05(9) 2_658 1_656 ?
O10 Cu1 O4 90.95(9) . 1_656 ?
O1 Cu1 O4 75.92(7) 1_556 1_656 ?
O1 Cu1 O4 104.08(7) 2_657 1_656 ?
O10 Cu1 O4 90.95(9) 2_658 2_557 ?
O10 Cu1 O4 89.05(9) . 2_557 ?
O1 Cu1 O4 104.08(7) 1_556 2_557 ?
O1 Cu1 O4 75.92(7) 2_657 2_557 ?
O4 Cu1 O4 180.000(1) 1_656 2_557 ?
O10 Cu1 Dy1 101.77(7) 2_658 1_556 ?
O10 Cu1 Dy1 78.23(7) . 1_556 ?
O1 Cu1 Dy1 38.44(6) 1_556 1_556 ?
O1 Cu1 Dy1 141.56(6) 2_657 1_556 ?
O4 Cu1 Dy1 40.94(4) 1_656 1_556 ?
O4 Cu1 Dy1 139.06(4) 2_557 1_556 ?
O10 Cu1 Dy1 78.23(7) 2_658 2_657 ?
O10 Cu1 Dy1 101.77(7) . 2_657 ?
O1 Cu1 Dy1 141.56(6) 1_556 2_657 ?
O1 Cu1 Dy1 38.44(6) 2_657 2_657 ?
O4 Cu1 Dy1 139.06(4) 1_656 2_657 ?
O4 Cu1 Dy1 40.94(4) 2_557 2_657 ?
Dy1 Cu1 Dy1 180.000(1) 1_556 2_657 ?
C7 O1 Cu1 155.35(19) . 1_554 ?
C7 O1 Dy1 92.01(15) . . ?
Cu1 O1 Dy1 112.29(8) 1_554 . ?
C7 O2 Dy1 96.56(15) . . ?
C8 O3 Dy1 156.93(17) . 2_566 ?
C8 O3 Dy1 91.54(16) . 1_455 ?
Dy1 O3 Dy1 106.66(6) 2_566 1_455 ?
C8 O4 Dy1 95.87(13) . 1_455 ?
C8 O4 Cu1 163.21(15) . 1_454 ?
Dy1 O4 Cu1 96.93(7) 1_455 1_454 ?
C15 O7 Dy1 141.64(18) . . ?
C15 O8 Dy1 134.20(17) . 2_666 ?
C16 O9 Dy1 139.02(16) . 1_556 ?
C16 O10 Cu1 132.37(19) . . ?
Dy1 O13 H13A 119.2 . . ?
Dy1 O13 H13B 106.2 . . ?
H13A O13 H13B 117.9 . . ?
O6 N1 O5 123.6(3) . . ?
O6 N1 C5 117.9(3) . . ?
O5 N1 C5 118.4(2) . . ?
O12 N2 O11 121.3(4) . . ?
O12 N2 C13 119.9(3) . . ?
O11 N2 C13 118.7(3) . . ?
C6 C1 C2 120.3(2) . . ?
C6 C1 C7 120.9(2) . . ?
C2 C1 C7 118.71(19) . . ?
C3 C2 C1 120.2(2) . . ?
C3 C2 H2 119.9 . . ?
C1 C2 H2 119.9 . . ?
C2 C3 C4 120.0(2) . . ?
C2 C3 C8 120.7(2) . . ?
C4 C3 C8 119.2(2) . . ?
C5 C4 C3 118.7(3) . . ?
C5 C4 H4 120.6 . . ?
C3 C4 H4 120.6 . . ?
C4 C5 C6 122.5(2) . . ?
C4 C5 N1 117.7(3) . . ?
C6 C5 N1 119.8(2) . . ?
C1 C6 C5 117.9(2) . . ?
C1 C6 H6 121.0 . . ?
C5 C6 H6 121.0 . . ?
O2 C7 O1 119.0(2) . . ?
O2 C7 C1 120.1(2) . . ?
O1 C7 C1 120.8(2) . . ?
O2 C7 Dy1 57.79(14) . . ?
O1 C7 Dy1 61.57(13) . . ?
C1 C7 Dy1 175.62(19) . . ?
O4 C8 O3 121.0(2) . . ?
O4 C8 C3 120.1(2) . . ?
O3 C8 C3 118.8(2) . . ?
O4 C8 Dy1 58.58(11) . 1_455 ?
O3 C8 Dy1 62.55(13) . 1_455 ?
C3 C8 Dy1 173.04(17) . 1_455 ?
C14 C9 C10 120.2(2) . . ?
C14 C9 C15 117.9(2) . . ?
C10 C9 C15 121.6(3) . . ?
C9 C10 C11 119.8(3) . . ?
C9 C10 H10 120.1 . . ?
C11 C10 H10 120.1 . . ?
C12 C11 C10 119.6(3) . . ?
C12 C11 C16 117.0(2) . . ?
C10 C11 C16 123.4(3) . . ?
C13 C12 C11 119.8(2) . . ?
C13 C12 H12 120.1 . . ?
C11 C12 H12 120.1 . . ?
C12 C13 C14 122.6(3) . . ?
C12 C13 N2 118.1(2) . . ?
C14 C13 N2 119.2(3) . . ?
C13 C14 C9 117.7(3) . . ?
C13 C14 H14 121.1 . . ?
C9 C14 H14 121.1 . . ?
O7 C15 O8 126.6(2) . . ?
O7 C15 C9 116.5(2) . . ?
O8 C15 C9 116.9(2) . . ?
O9 C16 O10 126.5(2) . . ?
O9 C16 C11 120.7(2) . . ?
O10 C16 C11 112.7(2) . . ?

loop_
_geom_bond_atom_site_label_1
_geom_bond_atom_site_label_2
_geom_bond_distance
_geom_bond_site_symmetry_2
_geom_bond_publ_flag
Dy1 O8 2.331(2) 2_666 ?
Dy1 O7 2.3381(19) . ?
Dy1 O3 2.352(2) 2_566 ?
Dy1 O9 2.369(2) 1_554 ?
Dy1 O13 2.424(2) . ?
Dy1 O2 2.441(2) . ?
Dy1 O4 2.4779(19) 1_655 ?
Dy1 O1 2.522(2) . ?
Dy1 O3 2.564(2) 1_655 ?
Dy1 C7 2.867(3) . ?
Dy1 C8 2.889(2) 1_655 ?
Dy1 Cu1 3.7541(11) 1_554 ?
Cu1 O10 1.8920(19) 2_658 ?
Cu1 O10 1.8920(19) . ?
Cu1 O1 1.9838(18) 1_556 ?
Cu1 O1 1.9838(18) 2_657 ?
Cu1 O4 2.537(2) 1_656 ?
Cu1 O4 2.537(2) 2_557 ?
Cu1 Dy1 3.7541(11) 1_556 ?
Cu1 Dy1 3.7541(11) 2_657 ?
O1 C7 1.276(3) . ?
O1 Cu1 1.9838(18) 1_554 ?
O2 C7 1.249(3) . ?
O3 C8 1.263(3) . ?
O3 Dy1 2.352(2) 2_566 ?
O3 Dy1 2.564(2) 1_455 ?
O4 C8 1.252(4) . ?
O4 Dy1 2.4779(19) 1_455 ?
O4 Cu1 2.537(2) 1_454 ?
O5 N1 1.203(4) . ?
O6 N1 1.207(4) . ?
O7 C15 1.253(4) . ?
O8 C15 1.261(4) . ?
O8 Dy1 2.331(2) 2_666 ?
O9 C16 1.232(3) . ?
O9 Dy1 2.369(2) 1_556 ?
O10 C16 1.271(3) . ?
O11 N2 1.193(3) . ?
O12 N2 1.192(6) . ?
O13 H13A 0.8824 . ?
O13 H13B 0.8788 . ?
N1 C5 1.465(3) . ?
N2 C13 1.481(4) . ?
C1 C6 1.387(3) . ?
C1 C2 1.396(3) . ?
C1 C7 1.492(4) . ?
C2 C3 1.384(4) . ?
C2 H2 0.9300 . ?
C3 C4 1.390(3) . ?
C3 C8 1.501(3) . ?
C4 C5 1.377(3) . ?
C4 H4 0.9300 . ?
C5 C6 1.392(4) . ?
C6 H6 0.9300 . ?
C8 Dy1 2.889(2) 1_455 ?
C9 C14 1.392(4) . ?
C9 C10 1.396(4) . ?
C9 C15 1.510(3) . ?
C10 C11 1.395(3) . ?
C10 H10 0.9300 . ?
C11 C12 1.376(4) . ?
C11 C16 1.509(4) . ?
C12 C13 1.357(4) . ?
C12 H12 0.9300 . ?
C13 C14 1.387(4) . ?
C14 H14 0.9300 . ?

loop_
_geom_hbond_atom_site_label_D
_geom_hbond_atom_site_label_H
_geom_hbond_atom_site_label_A
_geom_hbond_distance_DH
_geom_hbond_distance_HA
_geom_hbond_distance_DA
_geom_hbond_angle_DHA
_geom_hbond_site_symmetry_A
O13 H13B O11 0.88 2.40 2.866(3) 113.6 1_564
